data_7022940
loop_
_publ_author_name
'Wannarit, Nanthawat'
'Roubeau, Olivier'
'Youngme, Sujittra'
'Teat, Simon J.'
'Gamez, Patrick'

_publ_section_title
;
 Influence of supramolecular bonding contacts on the spin crossover
 behaviour of iron(II) complexes from 2,2'-dipyridylamino/s-triazine
 ligands.
;
_journal_issue 19
_journal_name_full 'Dalton transactions (Cambridge, England : 2003)'
_journal_page_first 7120
_journal_page_last 7130
_journal_paper_doi 10.1039/c3dt50326g
_journal_volume 42
_journal_year 2013
_chemical_formula_moiety 'C25 H18 N6 O2'
_chemical_formula_sum 'C25 H18 N6 O2'
_chemical_formula_weight 434.45
_chemical_name_systematic
;
?
;
_space_group_IT_number 2
_symmetry_cell_setting triclinic
_symmetry_space_group_name_Hall '-P 1'
_symmetry_space_group_name_H-M 'P -1'
_atom_sites_solution_hydrogens geom
_atom_sites_solution_primary direct
_atom_sites_solution_secondary difmap
_audit_creation_method SHELXL-97
_cell_angle_alpha 100.603(2)
_cell_angle_beta 105.797(2)
_cell_angle_gamma 104.495(2)
_cell_formula_units_Z 4
_cell_length_a 10.840(2)
_cell_length_b 11.894(2)
_cell_length_c 18.623(3)
_cell_measurement_reflns_used 5716
_cell_measurement_temperature 250(2)
_cell_measurement_theta_max 28.21
_cell_measurement_theta_min 2.89
_cell_volume 2153.4(6)
_computing_cell_refinement 'Bruker SAINT'
_computing_data_collection 'Bruker APEX 2'
_computing_data_reduction 'Bruker SAINT'
_computing_structure_refinement 'SHELXL-97 (Sheldrick, 2008)'
_computing_structure_solution 'SHELXS-97 (Sheldrick, 2008)'
_diffrn_ambient_temperature 250(2)
_diffrn_measured_fraction_theta_full 0.989
_diffrn_measured_fraction_theta_max 0.989
_diffrn_measurement_device_type 'Bruker APEX II CCD diffractometer'
_diffrn_measurement_method '\w rotation with narrow frames'
_diffrn_radiation_monochromator 'silicon 111'
_diffrn_radiation_source 'Advanced Light Source station 11.3.1'
_diffrn_radiation_type synchrotron
_diffrn_radiation_wavelength 0.77490
_diffrn_reflns_av_R_equivalents 0.0471
_diffrn_reflns_av_sigmaI/netI 0.0703
_diffrn_reflns_limit_h_max 13
_diffrn_reflns_limit_h_min -13
_diffrn_reflns_limit_k_max 14
_diffrn_reflns_limit_k_min -14
_diffrn_reflns_limit_l_max 23
_diffrn_reflns_limit_l_min -23
_diffrn_reflns_number 21045
_diffrn_reflns_theta_full 28.97
_diffrn_reflns_theta_max 28.97
_diffrn_reflns_theta_min 2.90
_exptl_absorpt_coefficient_mu 0.107
_exptl_absorpt_correction_T_max 0.99
_exptl_absorpt_correction_T_min 0.96
_exptl_absorpt_correction_type multi-scan
_exptl_absorpt_process_details 'SADABS Bruker AXS Madison WI US'
_exptl_crystal_colour colourless
_exptl_crystal_density_diffrn 1.340
_exptl_crystal_density_method 'not measured'
_exptl_crystal_description block
_exptl_crystal_F_000 904
_exptl_crystal_size_max 0.35
_exptl_crystal_size_mid 0.11
_exptl_crystal_size_min 0.07
_refine_diff_density_max 0.207
_refine_diff_density_min -0.251
_refine_diff_density_rms 0.043
_refine_ls_extinction_method none
_refine_ls_goodness_of_fit_ref 1.025
_refine_ls_hydrogen_treatment constr
_refine_ls_matrix_type full
_refine_ls_number_parameters 595
_refine_ls_number_reflns 8727
_refine_ls_number_restraints 0
_refine_ls_restrained_S_all 1.025
_refine_ls_R_factor_all 0.0715
_refine_ls_R_factor_gt 0.0518
_refine_ls_shift/su_max 0.000
_refine_ls_shift/su_mean 0.000
_refine_ls_structure_factor_coef Fsqd
_refine_ls_weighting_details 'calc w=1/[\s^2^(Fo^2^)+(0.0856P)^2^+0.0126P] where P=(Fo^2^+2Fc^2^)/3'
_refine_ls_weighting_scheme calc
_refine_ls_wR_factor_gt 0.1407
_refine_ls_wR_factor_ref 0.1553
_reflns_number_gt 6343
_reflns_number_total 8727
_reflns_threshold_expression >2sigma(I)
_cod_data_source_file c3dt50326g.txt
_cod_data_source_block 17ch2cl2
_cod_original_sg_symbol_H-M P-1
_cod_database_code 7022940

loop_
_symmetry_equiv_pos_as_xyz
'x, y, z'
'-x, -y, -z'

loop_
_atom_site_label
_atom_site_type_symbol
_atom_site_fract_x
_atom_site_fract_y
_atom_site_fract_z
_atom_site_U_iso_or_equiv
_atom_site_adp_type
_atom_site_occupancy
_atom_site_symmetry_multiplicity
_atom_site_calc_flag
_atom_site_refinement_flags
O1 O 0.13379(12) 0.29910(10) -0.12315(6) 0.0485(3) Uani 1 1 d .
O2 O 0.43925(13) 0.51522(11) 0.11651(7) 0.0519(3) Uani 1 1 d .
N1 N -0.04875(16) 0.73287(15) -0.05266(9) 0.0559(4) Uani 1 1 d .
N2 N 0.26335(17) 0.87612(13) 0.04156(9) 0.0554(4) Uani 1 1 d .
N3 N 0.13751(14) 0.67340(12) -0.00937(7) 0.0424(3) Uani 1 1 d .
N4 N 0.12698(14) 0.48021(12) -0.06847(8) 0.0427(3) Uani 1 1 d .
N5 N 0.29097(14) 0.59369(12) 0.05517(8) 0.0436(3) Uani 1 1 d .
N6 N 0.28973(14) 0.39888(12) -0.00319(8) 0.0431(3) Uani 1 1 d .
C1 C -0.1435(2) 0.7493(2) -0.10916(13) 0.0692(6) Uani 1 1 d .
H1A H -0.2046 0.7854 -0.0953 0.083 Uiso 1 1 calc R
C2 C -0.1566(2) 0.7167(2) -0.18563(13) 0.0679(6) Uani 1 1 d .
H2A H -0.2248 0.7301 -0.2234 0.082 Uiso 1 1 calc R
C3 C -0.0681(2) 0.66390(18) -0.20615(11) 0.0594(5) Uani 1 1 d .
H3A H -0.0745 0.6409 -0.2584 0.071 Uiso 1 1 calc R
C4 C 0.03026(19) 0.64474(16) -0.14960(10) 0.0487(4) Uani 1 1 d .
H4A H 0.0918 0.6080 -0.1622 0.058 Uiso 1 1 calc R
C5 C 0.03537(16) 0.68140(14) -0.07376(9) 0.0416(4) Uani 1 1 d .
C6 C 0.3167(2) 0.97678(18) 0.10072(15) 0.0729(6) Uani 1 1 d .
H6A H 0.3649 1.0481 0.0925 0.087 Uiso 1 1 calc R
C7 C 0.3046(3) 0.9809(2) 0.17253(14) 0.0795(7) Uani 1 1 d .
H7A H 0.3436 1.0534 0.2124 0.095 Uiso 1 1 calc R
C8 C 0.2349(3) 0.8778(2) 0.18521(12) 0.0762(7) Uani 1 1 d .
H8A H 0.2259 0.8783 0.2341 0.091 Uiso 1 1 calc R
C9 C 0.1784(2) 0.77418(18) 0.12587(11) 0.0575(5) Uani 1 1 d .
H9A H 0.1289 0.7021 0.1325 0.069 Uiso 1 1 calc R
C10 C 0.19635(17) 0.77907(15) 0.05613(9) 0.0439(4) Uani 1 1 d .
C11 C 0.18600(16) 0.57882(14) -0.00807(9) 0.0403(4) Uani 1 1 d .
C12 C 0.18603(17) 0.39688(14) -0.06164(9) 0.0408(4) Uani 1 1 d .
C13 C 0.33458(17) 0.49991(15) 0.05281(9) 0.0412(4) Uani 1 1 d .
C14 C 0.19593(19) 0.20867(14) -0.11907(9) 0.0460(4) Uani 1 1 d .
C15 C 0.3131(2) 0.22222(18) -0.13602(11) 0.0564(5) Uani 1 1 d .
H15A H 0.3500 0.2894 -0.1522 0.068 Uiso 1 1 calc R
C16 C 0.3756(3) 0.1357(2) -0.12896(13) 0.0725(6) Uani 1 1 d .
H16A H 0.4570 0.1441 -0.1395 0.087 Uiso 1 1 calc R
C17 C 0.3197(3) 0.0372(2) -0.10658(13) 0.0801(8) Uani 1 1 d .
H17A H 0.3638 -0.0209 -0.1006 0.096 Uiso 1 1 calc R
C18 C 0.1990(3) 0.02318(19) -0.09275(13) 0.0796(8) Uani 1 1 d .
H18A H 0.1596 -0.0461 -0.0792 0.095 Uiso 1 1 calc R
C19 C 0.1351(2) 0.10995(17) -0.09853(11) 0.0607(5) Uani 1 1 d .
H19A H 0.0531 0.1014 -0.0887 0.073 Uiso 1 1 calc R
C20 C 0.49875(16) 0.42580(14) 0.12884(9) 0.0412(4) Uani 1 1 d .
C21 C 0.53038(18) 0.35615(17) 0.07350(10) 0.0491(4) Uani 1 1 d .
H21A H 0.5071 0.3628 0.0224 0.059 Uiso 1 1 calc R
C22 C 0.5968(2) 0.27647(18) 0.09432(12) 0.0569(5) Uani 1 1 d .
H22A H 0.6182 0.2275 0.0570 0.068 Uiso 1 1 calc R
C23 C 0.6319(2) 0.26800(18) 0.16888(12) 0.0638(6) Uani 1 1 d .
H23A H 0.6776 0.2135 0.1826 0.077 Uiso 1 1 calc R
C24 C 0.6010(2) 0.3383(2) 0.22333(12) 0.0687(6) Uani 1 1 d .
H24A H 0.6257 0.3323 0.2746 0.082 Uiso 1 1 calc R
C25 C 0.5339(2) 0.41811(18) 0.20370(10) 0.0575(5) Uani 1 1 d .
H25A H 0.5124 0.4667 0.2412 0.069 Uiso 1 1 calc R
O3 O 0.66304(13) 0.50214(10) 0.62622(7) 0.0498(3) Uani 1 1 d .
O4 O 0.64083(13) 0.27284(10) 0.39433(7) 0.0513(3) Uani 1 1 d .
N7 N 0.98152(16) 0.86348(14) 0.53704(9) 0.0542(4) Uani 1 1 d .
N8 N 1.09157(16) 0.69469(14) 0.43497(9) 0.0513(4) Uani 1 1 d .
N9 N 0.92867(14) 0.65597(12) 0.49363(8) 0.0443(3) Uani 1 1 d .
N10 N 0.79446(14) 0.58073(12) 0.56231(8) 0.0430(3) Uani 1 1 d .
N11 N 0.78719(15) 0.45952(12) 0.44292(8) 0.0445(3) Uani 1 1 d .
N12 N 0.64390(14) 0.38005(12) 0.51026(8) 0.0433(3) Uani 1 1 d .
C26 C 1.0393(2) 0.96694(18) 0.59426(12) 0.0626(5) Uani 1 1 d .
H26A H 1.0332 1.0391 0.5822 0.075 Uiso 1 1 calc R
C27 C 1.1064(2) 0.9721(2) 0.66893(12) 0.0662(6) Uani 1 1 d .
H27A H 1.1428 1.0458 0.7077 0.079 Uiso 1 1 calc R
C28 C 1.1196(2) 0.8673(2) 0.68634(12) 0.0687(6) Uani 1 1 d .
H28A H 1.1658 0.8684 0.7373 0.082 Uiso 1 1 calc R
C29 C 1.0649(2) 0.76156(18) 0.62879(11) 0.0566(5) Uani 1 1 d .
H29A H 1.0754 0.6892 0.6386 0.068 Uiso 1 1 calc R
C30 C 0.99423(17) 0.76428(15) 0.55616(9) 0.0442(4) Uani 1 1 d .
C31 C 1.1271(2) 0.69803(18) 0.37202(12) 0.0577(5) Uani 1 1 d .
H31A H 1.2196 0.7272 0.3788 0.069 Uiso 1 1 calc R
C32 C 1.0366(2) 0.66144(19) 0.29811(12) 0.0650(6) Uani 1 1 d .
H32A H 1.0662 0.6643 0.2553 0.078 Uiso 1 1 calc R
C33 C 0.9018(2) 0.6205(2) 0.28846(11) 0.0653(6) Uani 1 1 d .
H33A H 0.8370 0.5946 0.2385 0.078 Uiso 1 1 calc R
C34 C 0.8621(2) 0.61768(18) 0.35219(10) 0.0544(5) Uani 1 1 d .
H34A H 0.7701 0.5912 0.3470 0.065 Uiso 1 1 calc R
C35 C 0.96116(18) 0.65477(15) 0.42399(9) 0.0433(4) Uani 1 1 d .
C36 C 0.83343(17) 0.56169(14) 0.49960(9) 0.0410(4) Uani 1 1 d .
C37 C 0.70142(17) 0.48549(15) 0.56272(9) 0.0408(4) Uani 1 1 d .
C38 C 0.69270(18) 0.37525(14) 0.45208(9) 0.0421(4) Uani 1 1 d .
C39 C 0.57726(17) 0.40328(15) 0.63921(9) 0.0425(4) Uani 1 1 d .
C40 C 0.62480(19) 0.37920(16) 0.70883(10) 0.0470(4) Uani 1 1 d .
H40A H 0.7118 0.4243 0.7437 0.056 Uiso 1 1 calc R
C41 C 0.5426(2) 0.28752(17) 0.72692(11) 0.0550(5) Uani 1 1 d .
H41A H 0.5733 0.2709 0.7749 0.066 Uiso 1 1 calc R
C42 C 0.4172(2) 0.22092(18) 0.67557(13) 0.0610(5) Uani 1 1 d .
H42A H 0.3629 0.1572 0.6876 0.073 Uiso 1 1 calc R
C43 C 0.3703(2) 0.2471(2) 0.60607(12) 0.0649(6) Uani 1 1 d .
H43A H 0.2835 0.2017 0.5711 0.078 Uiso 1 1 calc R
C44 C 0.45021(19) 0.33981(19) 0.58752(11) 0.0552(5) Uani 1 1 d .
H44A H 0.4183 0.3589 0.5406 0.066 Uiso 1 1 calc R
C45 C 0.52388(19) 0.18745(15) 0.39355(9) 0.0481(4) Uani 1 1 d .
C46 C 0.5337(2) 0.08020(17) 0.40621(12) 0.0606(5) Uani 1 1 d .
H46A H 0.6165 0.0643 0.4162 0.073 Uiso 1 1 calc R
C47 C 0.4174(3) -0.00475(19) 0.40386(13) 0.0718(6) Uani 1 1 d .
H47A H 0.4214 -0.0794 0.4125 0.086 Uiso 1 1 calc R
C48 C 0.2974(3) 0.0189(2) 0.38917(13) 0.0725(6) Uani 1 1 d .
H48A H 0.2198 -0.0390 0.3885 0.087 Uiso 1 1 calc R
C49 C 0.2896(2) 0.1267(2) 0.37537(13) 0.0714(6) Uani 1 1 d .
H49A H 0.2066 0.1423 0.3648 0.086 Uiso 1 1 calc R
C50 C 0.4038(2) 0.21215(18) 0.37701(11) 0.0587(5) Uani 1 1 d .
H50A H 0.3993 0.2859 0.3670 0.070 Uiso 1 1 calc R

loop_
_atom_site_aniso_label
_atom_site_aniso_U_11
_atom_site_aniso_U_22
_atom_site_aniso_U_33
_atom_site_aniso_U_23
_atom_site_aniso_U_13
_atom_site_aniso_U_12
O1 0.0616(7) 0.0381(6) 0.0350(6) 0.0006(5) 0.0027(5) 0.0189(6)
O2 0.0628(8) 0.0472(7) 0.0358(6) 0.0002(5) -0.0011(5) 0.0278(6)
N1 0.0580(9) 0.0695(10) 0.0473(9) 0.0172(8) 0.0147(7) 0.0344(8)
N2 0.0682(10) 0.0404(8) 0.0531(9) 0.0066(7) 0.0151(8) 0.0195(7)
N3 0.0523(8) 0.0392(7) 0.0308(7) 0.0047(6) 0.0049(6) 0.0193(6)
N4 0.0504(8) 0.0354(7) 0.0347(7) 0.0051(6) 0.0048(6) 0.0145(6)
N5 0.0517(8) 0.0403(7) 0.0335(7) 0.0043(6) 0.0057(6) 0.0189(6)
N6 0.0531(8) 0.0390(7) 0.0325(7) 0.0052(6) 0.0065(6) 0.0183(6)
C1 0.0627(13) 0.0882(16) 0.0635(13) 0.0243(12) 0.0127(10) 0.0417(12)
C2 0.0610(12) 0.0788(14) 0.0564(13) 0.0253(11) -0.0002(10) 0.0258(11)
C3 0.0665(12) 0.0609(12) 0.0381(10) 0.0131(9) 0.0040(9) 0.0135(10)
C4 0.0551(10) 0.0480(10) 0.0371(9) 0.0075(7) 0.0088(8) 0.0167(8)
C5 0.0440(9) 0.0384(8) 0.0367(9) 0.0099(7) 0.0061(7) 0.0118(7)
C6 0.0802(15) 0.0393(10) 0.0790(16) -0.0018(10) 0.0095(12) 0.0167(10)
C7 0.0868(16) 0.0646(14) 0.0594(14) -0.0214(11) -0.0012(12) 0.0328(13)
C8 0.0945(17) 0.0839(17) 0.0424(12) -0.0039(11) 0.0124(11) 0.0419(14)
C9 0.0702(12) 0.0595(11) 0.0392(10) 0.0056(9) 0.0137(9) 0.0252(10)
C10 0.0490(9) 0.0413(9) 0.0364(9) 0.0023(7) 0.0049(7) 0.0217(8)
C11 0.0471(9) 0.0383(8) 0.0331(8) 0.0084(7) 0.0096(7) 0.0147(7)
C12 0.0517(9) 0.0345(8) 0.0319(8) 0.0059(7) 0.0095(7) 0.0133(7)
C13 0.0481(9) 0.0428(9) 0.0308(8) 0.0073(7) 0.0085(7) 0.0182(7)
C14 0.0640(11) 0.0343(8) 0.0311(8) 0.0013(7) 0.0059(8) 0.0172(8)
C15 0.0674(12) 0.0517(10) 0.0449(10) 0.0049(8) 0.0152(9) 0.0202(9)
C16 0.0824(15) 0.0740(15) 0.0583(13) 0.0014(11) 0.0147(11) 0.0418(13)
C17 0.116(2) 0.0618(14) 0.0575(14) -0.0009(11) 0.0091(13) 0.0548(15)
C18 0.130(2) 0.0417(11) 0.0602(14) 0.0143(10) 0.0198(14) 0.0290(13)
C19 0.0819(14) 0.0462(10) 0.0503(11) 0.0125(9) 0.0197(10) 0.0169(10)
C20 0.0443(9) 0.0413(8) 0.0350(8) 0.0065(7) 0.0074(7) 0.0179(7)
C21 0.0550(10) 0.0599(11) 0.0382(9) 0.0144(8) 0.0168(8) 0.0258(9)
C22 0.0582(11) 0.0585(11) 0.0524(11) 0.0028(9) 0.0151(9) 0.0283(9)
C23 0.0746(13) 0.0570(12) 0.0589(13) 0.0154(10) 0.0069(10) 0.0363(11)
C24 0.0927(16) 0.0786(14) 0.0421(11) 0.0232(10) 0.0130(10) 0.0452(13)
C25 0.0716(13) 0.0705(12) 0.0336(9) 0.0084(9) 0.0119(9) 0.0385(11)
O3 0.0668(8) 0.0434(6) 0.0364(6) 0.0045(5) 0.0259(6) 0.0079(6)
O4 0.0654(8) 0.0441(7) 0.0364(6) -0.0007(5) 0.0220(6) 0.0065(6)
N7 0.0643(10) 0.0463(8) 0.0440(8) 0.0107(7) 0.0155(7) 0.0082(7)
N8 0.0562(9) 0.0559(9) 0.0472(9) 0.0202(7) 0.0236(7) 0.0156(7)
N9 0.0526(8) 0.0447(8) 0.0328(7) 0.0099(6) 0.0170(6) 0.0084(6)
N10 0.0537(8) 0.0417(7) 0.0325(7) 0.0074(6) 0.0183(6) 0.0108(6)
N11 0.0565(8) 0.0439(8) 0.0338(7) 0.0092(6) 0.0196(6) 0.0129(7)
N12 0.0526(8) 0.0421(7) 0.0323(7) 0.0047(6) 0.0173(6) 0.0104(6)
C26 0.0728(13) 0.0467(10) 0.0568(12) 0.0066(9) 0.0207(10) 0.0058(9)
C27 0.0644(12) 0.0596(12) 0.0500(12) -0.0077(10) 0.0171(10) -0.0036(10)
C28 0.0674(13) 0.0768(15) 0.0405(11) 0.0059(10) 0.0037(9) 0.0093(11)
C29 0.0591(11) 0.0613(12) 0.0405(10) 0.0111(9) 0.0091(8) 0.0144(9)
C30 0.0449(9) 0.0475(9) 0.0353(9) 0.0089(7) 0.0149(7) 0.0063(7)
C31 0.0656(12) 0.0618(12) 0.0611(12) 0.0282(10) 0.0356(10) 0.0222(10)
C32 0.0895(16) 0.0728(14) 0.0505(12) 0.0277(10) 0.0406(11) 0.0290(12)
C33 0.0812(15) 0.0777(14) 0.0366(10) 0.0211(10) 0.0204(10) 0.0200(12)
C34 0.0608(11) 0.0631(12) 0.0393(10) 0.0183(9) 0.0166(8) 0.0168(9)
C35 0.0550(10) 0.0430(9) 0.0344(8) 0.0129(7) 0.0184(7) 0.0146(8)
C36 0.0493(9) 0.0419(9) 0.0316(8) 0.0095(7) 0.0142(7) 0.0138(7)
C37 0.0493(9) 0.0448(9) 0.0297(8) 0.0088(7) 0.0164(7) 0.0148(7)
C38 0.0541(10) 0.0412(9) 0.0292(8) 0.0049(7) 0.0156(7) 0.0140(7)
C39 0.0508(9) 0.0433(9) 0.0370(9) 0.0066(7) 0.0226(7) 0.0151(7)
C40 0.0524(10) 0.0513(10) 0.0377(9) 0.0078(8) 0.0190(8) 0.0159(8)
C41 0.0689(12) 0.0582(11) 0.0487(11) 0.0208(9) 0.0278(10) 0.0254(10)
C42 0.0655(13) 0.0557(11) 0.0654(13) 0.0149(10) 0.0358(11) 0.0113(10)
C43 0.0476(11) 0.0797(14) 0.0585(13) 0.0089(11) 0.0216(9) 0.0077(10)
C44 0.0502(10) 0.0743(13) 0.0420(10) 0.0163(9) 0.0169(8) 0.0191(9)
C45 0.0605(11) 0.0444(9) 0.0304(8) 0.0007(7) 0.0156(8) 0.0076(8)
C46 0.0741(13) 0.0502(11) 0.0537(12) 0.0093(9) 0.0207(10) 0.0174(10)
C47 0.0927(17) 0.0452(11) 0.0682(14) 0.0093(10) 0.0285(12) 0.0085(11)
C48 0.0726(15) 0.0585(13) 0.0684(14) -0.0033(11) 0.0304(12) -0.0022(11)
C49 0.0608(13) 0.0689(14) 0.0672(14) -0.0037(11) 0.0177(11) 0.0111(11)
C50 0.0668(13) 0.0512(11) 0.0472(11) 0.0020(8) 0.0140(9) 0.0142(9)

loop_
_atom_type_symbol
_atom_type_description
_atom_type_scat_dispersion_real
_atom_type_scat_dispersion_imag
_atom_type_scat_source
C C -0.0020 0.0020 'WCROMER Program in WinGX L.Kissel & R.H.Pratt Acta Cryst A46 170 1990'
H H 0.0000 0.0000 'WCROMER Program in WinGX L.Kissel & R.H.Pratt Acta Cryst A46 170 1990'
N N -0.0031 0.0040 'WCROMER Program in WinGX L.Kissel & R.H.Pratt Acta Cryst A46 170 1990'
O O -0.0041 0.0074 'WCROMER Program in WinGX L.Kissel & R.H.Pratt Acta Cryst A46 170 1990'

loop_
_geom_angle_atom_site_label_1
_geom_angle_atom_site_label_2
_geom_angle_atom_site_label_3
_geom_angle
C12 O1 C14 116.23(12)
C13 O2 C20 123.15(13)
C5 N1 C1 116.83(17)
C10 N2 C6 115.76(19)
C11 N3 C5 124.97(13)
C11 N3 C10 119.56(13)
C5 N3 C10 115.36(13)
C12 N4 C11 112.68(13)
C13 N5 C11 113.03(14)
C13 N6 C12 112.20(14)
N1 C1 C2 123.8(2)
N1 C1 H1A 118.1
C2 C1 H1A 118.1
C1 C2 C3 118.39(18)
C1 C2 H2A 120.8
C3 C2 H2A 120.8
C2 C3 C4 119.48(19)
C2 C3 H3A 120.3
C4 C3 H3A 120.3
C3 C4 C5 117.65(18)
C3 C4 H4A 121.2
C5 C4 H4A 121.2
N1 C5 C4 123.85(15)
N1 C5 N3 112.96(15)
C4 C5 N3 123.11(16)
N2 C6 C7 123.3(2)
N2 C6 H6A 118.3
C7 C6 H6A 118.3
C8 C7 C6 118.9(2)
C8 C7 H7A 120.5
C6 C7 H7A 120.5
C9 C8 C7 119.1(2)
C9 C8 H8A 120.5
C7 C8 H8A 120.5
C8 C9 C10 117.7(2)
C8 C9 H9A 121.2
C10 C9 H9A 121.2
N2 C10 C9 125.22(16)
N2 C10 N3 114.19(15)
C9 C10 N3 120.57(16)
N4 C11 N5 125.79(15)
N4 C11 N3 118.48(14)
N5 C11 N3 115.73(14)
N4 C12 N6 128.22(15)
N4 C12 O1 114.29(14)
N6 C12 O1 117.48(14)
N5 C13 N6 128.03(14)
N5 C13 O2 112.68(14)
N6 C13 O2 119.28(14)
C15 C14 C19 122.82(18)
C15 C14 O1 119.19(16)
C19 C14 O1 117.99(18)
C14 C15 C16 118.7(2)
C14 C15 H15A 120.7
C16 C15 H15A 120.7
C17 C16 C15 120.1(2)
C17 C16 H16A 119.9
C15 C16 H16A 119.9
C16 C17 C18 120.1(2)
C16 C17 H17A 119.9
C18 C17 H17A 119.9
C17 C18 C19 120.7(2)
C17 C18 H18A 119.6
C19 C18 H18A 119.6
C14 C19 C18 117.4(2)
C14 C19 H19A 121.3
C18 C19 H19A 121.3
C25 C20 C21 121.13(16)
C25 C20 O2 114.32(15)
C21 C20 O2 124.37(15)
C20 C21 C22 118.73(17)
C20 C21 H21A 120.6
C22 C21 H21A 120.6
C23 C22 C21 120.50(19)
C23 C22 H22A 119.7
C21 C22 H22A 119.7
C24 C23 C22 120.19(18)
C24 C23 H23A 119.9
C22 C23 H23A 119.9
C23 C24 C25 120.31(18)
C23 C24 H24A 119.8
C25 C24 H24A 119.8
C20 C25 C24 119.13(18)
C20 C25 H25A 120.4
C24 C25 H25A 120.4
C37 O3 C39 119.43(13)
C38 O4 C45 117.03(13)
C30 N7 C26 116.50(16)
C35 N8 C31 116.85(16)
C36 N9 C35 122.10(14)
C36 N9 C30 120.57(13)
C35 N9 C30 117.21(13)
C37 N10 C36 112.55(14)
C38 N11 C36 113.07(14)
C37 N12 C38 111.92(14)
N7 C26 C27 123.2(2)
N7 C26 H26A 118.4
C27 C26 H26A 118.4
C26 C27 C28 118.66(19)
C26 C27 H27A 120.7
C28 C27 H27A 120.7
C29 C28 C27 119.25(19)
C29 C28 H28A 120.4
C27 C28 H28A 120.4
C28 C29 C30 117.96(19)
C28 C29 H29A 121.0
C30 C29 H29A 121.0
N7 C30 C29 124.36(17)
N7 C30 N9 114.49(14)
C29 C30 N9 121.15(16)
N8 C31 C32 123.9(2)
N8 C31 H31A 118.1
C32 C31 H31A 118.1
C33 C32 C31 118.00(18)
C33 C32 H32A 121.0
C31 C32 H32A 121.0
C32 C33 C34 119.48(19)
C32 C33 H33A 120.3
C34 C33 H33A 120.3
C33 C34 C35 118.02(19)
C33 C34 H34A 121.0
C35 C34 H34A 121.0
N8 C35 C34 123.76(16)
N8 C35 N9 114.49(14)
C34 C35 N9 121.72(16)
N11 C36 N10 125.93(15)
N11 C36 N9 117.25(14)
N10 C36 N9 116.81(14)
N10 C37 N12 128.39(15)
N10 C37 O3 113.38(14)
N12 C37 O3 118.22(14)
N11 C38 N12 128.09(15)
N11 C38 O4 114.31(14)
N12 C38 O4 117.60(14)
C40 C39 C44 121.87(16)
C40 C39 O3 115.93(15)
C44 C39 O3 122.07(16)
C39 C40 C41 118.82(17)
C39 C40 H40A 120.6
C41 C40 H40A 120.6
C42 C41 C40 120.41(18)
C42 C41 H41A 119.8
C40 C41 H41A 119.8
C41 C42 C43 120.03(18)
C41 C42 H42A 120.0
C43 C42 H42A 120.0
C42 C43 C44 120.36(19)
C42 C43 H43A 119.8
C44 C43 H43A 119.8
C39 C44 C43 118.47(18)
C39 C44 H44A 120.8
C43 C44 H44A 120.8
C46 C45 C50 122.37(19)
C46 C45 O4 118.06(18)
C50 C45 O4 119.51(16)
C45 C46 C47 117.9(2)
C45 C46 H46A 121.1
C47 C46 H46A 121.1
C48 C47 C46 120.8(2)
C48 C47 H47A 119.6
C46 C47 H47A 119.6
C47 C48 C49 120.3(2)
C47 C48 H48A 119.9
C49 C48 H48A 119.9
C48 C49 C50 119.9(2)
C48 C49 H49A 120.0
C50 C49 H49A 120.0
C45 C50 C49 118.8(2)
C45 C50 H50A 120.6
C49 C50 H50A 120.6

loop_
_geom_bond_atom_site_label_1
_geom_bond_atom_site_label_2
_geom_bond_distance
O1 C12 1.3463(19)
O1 C14 1.407(2)
O2 C13 1.3462(19)
O2 C20 1.3973(19)
N1 C5 1.322(2)
N1 C1 1.337(2)
N2 C10 1.318(2)
N2 C6 1.343(3)
N3 C11 1.357(2)
N3 C5 1.4299(19)
N3 C10 1.444(2)
N4 C12 1.314(2)
N4 C11 1.341(2)
N5 C13 1.314(2)
N5 C11 1.344(2)
N6 C13 1.318(2)
N6 C12 1.327(2)
C1 C2 1.363(3)
C1 H1A 0.9400
C2 C3 1.369(3)
C2 H2A 0.9400
C3 C4 1.377(2)
C3 H3A 0.9400
C4 C5 1.381(2)
C4 H4A 0.9400
C6 C7 1.372(4)
C6 H6A 0.9400
C7 C8 1.368(4)
C7 H7A 0.9400
C8 C9 1.367(3)
C8 H8A 0.9400
C9 C10 1.374(3)
C9 H9A 0.9400
C14 C15 1.368(3)
C14 C19 1.369(3)
C15 C16 1.374(3)
C15 H15A 0.9400
C16 C17 1.369(4)
C16 H16A 0.9400
C17 C18 1.377(4)
C17 H17A 0.9400
C18 C19 1.384(3)
C18 H18A 0.9400
C19 H19A 0.9400
C20 C25 1.368(2)
C20 C21 1.373(2)
C21 C22 1.375(3)
C21 H21A 0.9400
C22 C23 1.366(3)
C22 H22A 0.9400
C23 C24 1.361(3)
C23 H23A 0.9400
C24 C25 1.376(3)
C24 H24A 0.9400
C25 H25A 0.9400
O3 C37 1.3542(19)
O3 C39 1.409(2)
O4 C38 1.3425(19)
O4 C45 1.407(2)
N7 C30 1.322(2)
N7 C26 1.345(2)
N8 C35 1.318(2)
N8 C31 1.334(2)
N9 C36 1.366(2)
N9 C35 1.432(2)
N9 C30 1.435(2)
N10 C37 1.317(2)
N10 C36 1.346(2)
N11 C38 1.314(2)
N11 C36 1.333(2)
N12 C37 1.320(2)
N12 C38 1.327(2)
C26 C27 1.365(3)
C26 H26A 0.9400
C27 C28 1.376(3)
C27 H27A 0.9400
C28 C29 1.366(3)
C28 H28A 0.9400
C29 C30 1.372(2)
C29 H29A 0.9400
C31 C32 1.370(3)
C31 H31A 0.9400
C32 C33 1.368(3)
C32 H32A 0.9400
C33 C34 1.371(3)
C33 H33A 0.9400
C34 C35 1.378(2)
C34 H34A 0.9400
C39 C40 1.370(2)
C39 C44 1.372(2)
C40 C41 1.381(3)
C40 H40A 0.9400
C41 C42 1.365(3)
C41 H41A 0.9400
C42 C43 1.379(3)
C42 H42A 0.9400
C43 C44 1.382(3)
C43 H43A 0.9400
C44 H44A 0.9400
C45 C46 1.363(3)
C45 C50 1.372(3)
C46 C47 1.388(3)
C46 H46A 0.9400
C47 C48 1.365(4)
C47 H47A 0.9400
C48 C49 1.372(3)
C48 H48A 0.9400
C49 C50 1.379(3)
C49 H49A 0.9400
C50 H50A 0.9400
